data_2212125
loop_
_publ_author_name
'Omondi, Bernard'
'Levendis, Demetrius C.'
'Naidoo, Nerona'

_publ_section_title
;
 <i>N</i>-(1-Naphthyl)formamide
;
_journal_coeditor_code CV2175
_journal_issue 2
_journal_name_full 'Acta Crystallographica Section E'
_journal_page_first o714
_journal_page_last o716
_journal_paper_doi 10.1107/S1600536807000943
_journal_volume 63
_journal_year 2007
_chemical_formula_iupac 'C11 H9 N O'
_chemical_formula_moiety 'C11 H9 N O'
_chemical_formula_sum 'C11 H9 N O'
_chemical_formula_weight 171.19
_chemical_name_systematic
;
N-(1-Naphthyl)formamide
;
_space_group_IT_number 19
_symmetry_cell_setting orthorhombic
_symmetry_space_group_name_Hall 'P 2ac 2ab'
_symmetry_space_group_name_H-M 'P 21 21 21'
_audit_creation_method 'WinGX routine CIF_UPDATE'
_cell_angle_alpha 90
_cell_angle_beta 90
_cell_angle_gamma 90
_cell_formula_units_Z 4
_cell_length_a 4.4639(2)
_cell_length_b 11.8463(3)
_cell_length_c 15.8514(4)
_cell_measurement_reflns_used 5655
_cell_measurement_temperature 173(2)
_cell_measurement_theta_max 27.84
_cell_measurement_theta_min 3.09
_cell_volume 838.23(5)
_computing_cell_refinement SMART
_computing_data_collection 'SMART (Bruker, 1997)'
_computing_data_reduction 'SAINT (Bruker, 1997)'
_computing_molecular_graphics
;
PLATON (Spek, 2003), ORTEP-3 (Farrugia, 1997) and DIAMOND
(Brandenburg, 2006)
;
_computing_publication_material 'WinGX (Farrugia, 1999)'
_computing_structure_refinement 'SHELXL97 (Sheldrick, 1997)'
_computing_structure_solution 'SHELXS97 (Sheldrick, 1997)'
_diffrn_measured_fraction_theta_full 0.994
_diffrn_measured_fraction_theta_max 0.994
_diffrn_measurement_device_type 'Bruker APEXII CCD area-detector'
_diffrn_measurement_method \w
_diffrn_radiation_type MoK\a
_diffrn_radiation_wavelength 0.71073
_diffrn_reflns_av_R_equivalents 0.0337
_diffrn_reflns_limit_h_max 5
_diffrn_reflns_limit_h_min -5
_diffrn_reflns_limit_k_max 15
_diffrn_reflns_limit_k_min -15
_diffrn_reflns_limit_l_max 21
_diffrn_reflns_limit_l_min -21
_diffrn_reflns_number 14873
_diffrn_reflns_theta_full 28.43
_diffrn_reflns_theta_max 28.43
_diffrn_reflns_theta_min 2.15
_exptl_absorpt_coefficient_mu 0.088
_exptl_absorpt_correction_T_max 0.9921
_exptl_absorpt_correction_T_min 0.9298
_exptl_absorpt_correction_type multi-scan
_exptl_absorpt_process_details '(SADABS; Sheldrick, 1996)'
_exptl_crystal_colour purple
_exptl_crystal_density_diffrn 1.357
_exptl_crystal_density_method 'not measured'
_exptl_crystal_description needle
_exptl_crystal_F_000 360
_exptl_crystal_size_max 0.6
_exptl_crystal_size_mid 0.09
_exptl_crystal_size_min 0.09
_refine_diff_density_max 0.163
_refine_diff_density_min -0.162
_refine_ls_extinction_method none
_refine_ls_goodness_of_fit_ref 1.062
_refine_ls_hydrogen_treatment mixed
_refine_ls_matrix_type full
_refine_ls_number_parameters 122
_refine_ls_number_reflns 1236
_refine_ls_number_restraints 0
_refine_ls_restrained_S_all 1.062
_refine_ls_R_factor_gt 0.0303
_refine_ls_shift/su_max 0.006
_refine_ls_structure_factor_coef Fsqd
_refine_ls_weighting_details 'calc w = 1/[\s^2^(Fo^2^)+(0.0443P)^2^+0.1116P] where P=(Fo^2^+2Fc^2^)/3'
_refine_ls_weighting_scheme calc
_refine_ls_wR_factor_ref 0.0804
_reflns_number_gt 1097
_reflns_number_total 1236
_reflns_threshold_expression I>2\s(I)
_cod_data_source_file cv2175.cif
_cod_data_source_block I
_cod_depositor_comments
;
The following automatic conversions were performed:
'_symmetry_cell_setting' value 'Orthorhombic' changed to 'orthorhombic'
according to '/home/saulius/struct/CIF-dictionaries/cif_core.dic'
dictionary named 'cif_core.dic' version 2.4.1 from 2010-06-29.

Automatic conversion script
Id: cif_fix_enum 1527 2010-12-29 10:47:43Z saulius 

The following automatic conversions were performed:

'_symmetry_cell_setting' value 'Orthorhombic' changed to
'orthorhombic' according to
/home/saulius/struct/CIF-dictionaries/cif_core.dic dictionary named
'cif_core.dic' version 2.4.1 from 2010-06-29.

Automatic conversion script
Id: cif_fix_values 1715 2011-07-08 13:25:40Z adriana 
;
_cod_database_code 2212125
_cod_database_fobs_code 2212125

loop_
_symmetry_equiv_pos_as_xyz
'x, y, z'
'-x+1/2, -y, z+1/2'
'x+1/2, -y+1/2, -z'
'-x, y+1/2, -z+1/2'

loop_
_atom_site_type_symbol
_atom_site_label
_atom_site_fract_x
_atom_site_fract_y
_atom_site_fract_z
_atom_site_U_iso_or_equiv
_atom_site_adp_type
_atom_site_calc_flag
_atom_site_refinement_flags
_atom_site_occupancy
C C1 0.2271(4) 0.32418(12) 0.63872(9) 0.0230(3) Uani d . 1
C C2 0.0277(4) 0.24761(12) 0.60755(9) 0.0272(3) Uani d . 1
H H2 -0.0341 0.2521 0.5503 0.033 Uiso calc R 1
C C3 -0.0869(4) 0.16189(13) 0.66003(10) 0.0310(4) Uani d . 1
H H3 -0.229 0.1098 0.6383 0.037 Uiso calc R 1
C C4 0.0046(4) 0.15331(12) 0.74145(10) 0.0294(4) Uani d . 1
H H4 -0.0719 0.0943 0.7759 0.035 Uiso calc R 1
C C5 0.2120(4) 0.23099(12) 0.77569(9) 0.0252(3) Uani d . 1
C C6 0.3098(4) 0.22428(13) 0.86061(9) 0.0308(4) Uani d . 1
H H6 0.2397 0.1646 0.8955 0.037 Uiso calc R 1
C C7 0.5021(5) 0.30177(14) 0.89284(9) 0.0348(4) Uani d . 1
H H7 0.5657 0.2957 0.9499 0.042 Uiso calc R 1
C C8 0.6082(4) 0.39120(14) 0.84247(9) 0.0322(4) Uani d . 1
H H8 0.7403 0.4457 0.8659 0.039 Uiso calc R 1
C C9 0.5218(4) 0.39981(12) 0.76004(9) 0.0263(3) Uani d . 1
H H9 0.5958 0.4601 0.7264 0.032 Uiso calc R 1
C C10 0.3235(4) 0.32010(12) 0.72418(9) 0.0222(3) Uani d . 1
C C11 0.1890(4) 0.48037(13) 0.53816(10) 0.0264(3) Uani d . 1
H H11 0.2969 0.5321 0.5039 0.032 Uiso calc R 1
N N1 0.3503(3) 0.40951(11) 0.58537(8) 0.0255(3) Uani d . 1
O O1 -0.0838(3) 0.48498(10) 0.53477(8) 0.0359(3) Uani d . 1
H H1 0.540(6) 0.4194(16) 0.5820(11) 0.037(5) Uiso d . 1

loop_
_atom_site_aniso_label
_atom_site_aniso_U_11
_atom_site_aniso_U_22
_atom_site_aniso_U_33
_atom_site_aniso_U_12
_atom_site_aniso_U_13
_atom_site_aniso_U_23
C1 0.0195(7) 0.0236(6) 0.0259(7) 0.0023(6) 0.0034(6) -0.0003(5)
C2 0.0249(8) 0.0287(7) 0.0280(7) 0.0021(7) 0.0002(7) -0.0039(6)
C3 0.0264(9) 0.0248(7) 0.0418(8) -0.0040(7) 0.0004(7) -0.0054(6)
C4 0.0270(9) 0.0225(7) 0.0386(8) 0.0003(7) 0.0072(7) 0.0029(6)
C5 0.0229(8) 0.0238(7) 0.0287(7) 0.0046(6) 0.0051(7) -0.0009(6)
C6 0.0317(9) 0.0324(8) 0.0284(7) 0.0060(7) 0.0057(7) 0.0046(6)
C7 0.0382(10) 0.0415(9) 0.0246(7) 0.0071(8) -0.0013(7) -0.0017(7)
C8 0.0305(9) 0.0335(8) 0.0326(7) 0.0006(7) -0.0039(7) -0.0062(6)
C9 0.0233(8) 0.0252(7) 0.0303(7) 0.0000(6) 0.0009(6) -0.0029(6)
C10 0.0183(7) 0.0234(6) 0.0248(7) 0.0042(6) 0.0027(6) -0.0018(5)
C11 0.0247(8) 0.0296(7) 0.0250(7) -0.0020(6) 0.0044(6) 0.0020(6)
N1 0.0183(7) 0.0314(6) 0.0269(6) -0.0020(5) 0.0031(5) 0.0030(5)
O1 0.0218(6) 0.0406(6) 0.0452(7) 0.0009(5) 0.0021(5) 0.0141(6)

loop_
_atom_type_symbol
_atom_type_description
_atom_type_scat_dispersion_real
_atom_type_scat_dispersion_imag
_atom_type_scat_source
C C 0.0033 0 'International Tables Vol C Tables 4.2.6.8 and 6.1.1.4'
H H 0 0 'International Tables Vol C Tables 4.2.6.8 and 6.1.1.4'
N N 0.0061 0 'International Tables Vol C Tables 4.2.6.8 and 6.1.1.4'
O O 0.0106 0 'International Tables Vol C Tables 4.2.6.8 and 6.1.1.4'

loop_
_geom_angle_atom_site_label_1
_geom_angle_atom_site_label_2
_geom_angle_atom_site_label_3
_geom_angle
C2 C1 C10 121.34(13)
C2 C1 N1 120.52(13)
C10 C1 N1 118.13(13)
C1 C2 C3 120.17(14)
C1 C2 H2 119.9
C3 C2 H2 119.9
C4 C3 C2 120.41(15)
C4 C3 H3 119.8
C2 C3 H3 119.8
C3 C4 C5 120.88(14)
C3 C4 H4 119.6
C5 C4 H4 119.6
C4 C5 C6 122.00(14)
C4 C5 C10 119.42(14)
C6 C5 C10 118.57(14)
C7 C6 C5 120.98(14)
C7 C6 H6 119.5
C5 C6 H6 119.5
C6 C7 C8 120.54(14)
C6 C7 H7 119.7
C8 C7 H7 119.7
C9 C8 C7 120.23(16)
C9 C8 H8 119.9
C7 C8 H8 119.9
C8 C9 C10 120.76(14)
C8 C9 H9 119.6
C10 C9 H9 119.6
C9 C10 C1 123.36(13)
C9 C10 C5 118.91(13)
C1 C10 C5 117.73(13)
O1 C11 N1 126.23(16)
O1 C11 H11 116.9
N1 C11 H11 116.9
C11 N1 C1 124.68(14)
C11 N1 H1 114.3(13)
C1 N1 H1 121.0(13)

loop_
_geom_bond_atom_site_label_1
_geom_bond_atom_site_label_2
_geom_bond_distance
C1 C2 1.363(2)
C1 C10 1.422(2)
C1 N1 1.4281(19)
C2 C3 1.409(2)
C2 H2 0.95
C3 C4 1.357(2)
C3 H3 0.95
C4 C5 1.414(2)
C4 H4 0.95
C5 C6 1.417(2)
C5 C10 1.424(2)
C6 C7 1.357(2)
C6 H6 0.95
C7 C8 1.409(2)
C7 H7 0.95
C8 C9 1.366(2)
C8 H8 0.95
C9 C10 1.414(2)
C9 H9 0.95
C11 O1 1.220(2)
C11 N1 1.335(2)
C11 H11 0.95
N1 H1 0.85(3)

loop_
_geom_hbond_atom_site_label_D
_geom_hbond_atom_site_label_H
_geom_hbond_atom_site_label_A
_geom_hbond_site_symmetry_A
_geom_hbond_distance_DH
_geom_hbond_distance_HA
_geom_hbond_distance_DA
_geom_hbond_angle_DHA
N1 H1 O1 1_655 0.85(3) 2.00(2) 2.7971(19) 155.3(18)
C6 H6 O1 4_546 0.95 2.50 3.436(2) 170

loop_
_geom_torsion_atom_site_label_1
_geom_torsion_atom_site_label_2
_geom_torsion_atom_site_label_3
_geom_torsion_atom_site_label_4
_geom_torsion
C10 C1 C2 C3 -0.2(2)
N1 C1 C2 C3 178.35(15)
C1 C2 C3 C4 -1.4(2)
C2 C3 C4 C5 1.1(3)
C3 C4 C5 C6 179.65(16)
C3 C4 C5 C10 0.7(2)
C4 C5 C6 C7 -177.99(15)
C10 C5 C6 C7 1.0(2)
C5 C6 C7 C8 0.2(3)
C6 C7 C8 C9 -1.0(3)
C7 C8 C9 C10 0.5(3)
C8 C9 C10 C1 -179.59(15)
C8 C9 C10 C5 0.7(2)
C2 C1 C10 C9 -177.80(14)
N1 C1 C10 C9 3.6(2)
C2 C1 C10 C5 1.9(2)
N1 C1 C10 C5 -176.64(13)
C4 C5 C10 C9 177.57(14)
C6 C5 C10 C9 -1.4(2)
C4 C5 C10 C1 -2.2(2)
C6 C5 C10 C1 178.85(14)
O1 C11 N1 C1 1.8(3)
C2 C1 N1 C11 53.1(2)
C10 C1 N1 C11 -128.36(16)

loop_
_cod_related_entry_id
_cod_related_entry_database
_cod_related_entry_code
1 ChemSpider 86672
